data_7031873
loop_
_publ_author_name
'An, Bing'
'Bai, Yan'
'Wang, Jun-Li'
'Dang, Dong-Bin'

_publ_section_title
;
 Cation-size-controlled assembly of the Ni(Ac)2-1,4-H2NDC system: geminal
 dicationic ionothermal syntheses, crystal structures and magnetic
 properties.
;
_journal_issue 34
_journal_name_full 'Dalton transactions (Cambridge, England : 2003)'
_journal_page_first 12828
_journal_paper_doi 10.1039/c4dt00987h
_journal_volume 43
_journal_year 2014
_chemical_formula_sum 'C72 H66 N8 Ni3 O18'
_chemical_formula_weight 1507.46
_chemical_name_systematic
; 
 ? 
;
_space_group_IT_number 14
_symmetry_cell_setting monoclinic
_symmetry_space_group_name_Hall '-P 2yn'
_symmetry_space_group_name_H-M 'P 1 21/n 1'
_atom_sites_solution_hydrogens geom
_atom_sites_solution_primary direct
_atom_sites_solution_secondary difmap
_audit_creation_method SHELXL-97
_cell_angle_alpha 90.00
_cell_angle_beta 117.7970(10)
_cell_angle_gamma 90.00
_cell_formula_units_Z 2
_cell_length_a 15.1746(9)
_cell_length_b 15.6375(10)
_cell_length_c 15.6079(10)
_cell_measurement_reflns_used 2134
_cell_measurement_temperature 296(2)
_cell_measurement_theta_max 23.66
_cell_measurement_theta_min 2.56
_cell_volume 3276.3(4)
_computing_cell_refinement 'Bruker SMART'
_computing_data_collection 'Bruker SMART'
_computing_data_reduction 'Bruker SAINT'
_computing_molecular_graphics 'Bruker SHELXTL'
_computing_publication_material 'Bruker SHELXTL'
_computing_structure_refinement 'Bruker SHELXTL'
_computing_structure_solution 'Bruker SHELXTL'
_diffrn_ambient_temperature 296(2)
_diffrn_measured_fraction_theta_full 1.000
_diffrn_measured_fraction_theta_max 1.000
_diffrn_measurement_device_type 'CCD area detector'
_diffrn_measurement_method 'phi and omega scans'
_diffrn_radiation_monochromator graphite
_diffrn_radiation_source 'sealed tube'
_diffrn_radiation_type MoK\a
_diffrn_radiation_wavelength 0.71073
_diffrn_reflns_av_R_equivalents 0.0584
_diffrn_reflns_av_sigmaI/netI 0.0689
_diffrn_reflns_limit_h_max 18
_diffrn_reflns_limit_h_min -17
_diffrn_reflns_limit_k_max 18
_diffrn_reflns_limit_k_min -10
_diffrn_reflns_limit_l_max 18
_diffrn_reflns_limit_l_min -18
_diffrn_reflns_number 16766
_diffrn_reflns_theta_full 25.00
_diffrn_reflns_theta_max 25.00
_diffrn_reflns_theta_min 1.97
_exptl_absorpt_coefficient_mu 0.935
_exptl_absorpt_correction_type none
_exptl_crystal_colour green
_exptl_crystal_density_diffrn 1.528
_exptl_crystal_density_method 'not measured'
_exptl_crystal_description block
_exptl_crystal_F_000 1564
_exptl_crystal_size_max 0.25
_exptl_crystal_size_mid 0.16
_exptl_crystal_size_min 0.13
_refine_diff_density_max 0.626
_refine_diff_density_min -0.498
_refine_diff_density_rms 0.078
_refine_ls_extinction_method none
_refine_ls_goodness_of_fit_ref 1.052
_refine_ls_hydrogen_treatment constr
_refine_ls_matrix_type full
_refine_ls_number_parameters 458
_refine_ls_number_reflns 5774
_refine_ls_number_restraints 18
_refine_ls_restrained_S_all 1.058
_refine_ls_R_factor_all 0.0742
_refine_ls_R_factor_gt 0.0456
_refine_ls_shift/su_max 0.001
_refine_ls_shift/su_mean 0.000
_refine_ls_structure_factor_coef Fsqd
_refine_ls_weighting_details 'calc w=1/[\s^2^(Fo^2^)+(0.0436P)^2^+0.2950P] where P=(Fo^2^+2Fc^2^)/3'
_refine_ls_weighting_scheme calc
_refine_ls_wR_factor_gt 0.0966
_refine_ls_wR_factor_ref 0.1058
_reflns_number_gt 4169
_reflns_number_total 5774
_reflns_threshold_expression >2sigma(I)
_cod_duplicate_entry 7031648
_cod_data_source_file c4dt00987h2.cif
_cod_data_source_block ddb
_cod_depositor_comments
;
The following automatic conversions were performed:

'_symmetry_cell_setting' value 'Monoclinic' changed to 'monoclinic'
according to
/usr/data/users/saulius/crontab/automatic-downloads/current/RSC/lib/dictionaries/cif_core.dic
dictionary named 'cif_core.dic' version 2.4.2 from 2011-04-26.

Automatic conversion script
Id: cif_fix_values 2281 2013-09-26 08:29:07Z andrius 
;
_cod_original_sg_symbol_H-M 'P2(1)/n  '
_cod_database_code 7031873

loop_
_symmetry_equiv_pos_as_xyz
'x, y, z'
'-x+1/2, y+1/2, -z+1/2'
'-x, -y, -z'
'x-1/2, -y-1/2, z-1/2'

loop_
_atom_site_label
_atom_site_type_symbol
_atom_site_fract_x
_atom_site_fract_y
_atom_site_fract_z
_atom_site_U_iso_or_equiv
_atom_site_adp_type
_atom_site_occupancy
_atom_site_symmetry_multiplicity
_atom_site_calc_flag
_atom_site_refinement_flags
Ni1 Ni 0.77469(3) 0.51805(3) 0.51250(3) 0.01829(13) Uani 1 1 d .
Ni2 Ni 1.0000 0.5000 0.5000 0.01581(16) Uani 1 2 d S
O1W O 0.92880(16) 0.48613(13) 0.58566(16) 0.0186(5) Uani 1 1 d .
H1WA H 0.9618 0.5223 0.6424 0.022 Uiso 1 1 calc R
H1WB H 0.9358 0.4273 0.6077 0.022 Uiso 1 1 calc R
O1 O 0.7961(2) 0.60452(19) 0.6154(2) 0.0531(9) Uani 1 1 d .
O2 O 0.9341(2) 0.56819(19) 0.7421(2) 0.0522(9) Uani 1 1 d .
O3 O 0.6169(2) 0.83830(17) 0.8737(2) 0.0530(9) Uani 1 1 d .
O4 O 0.7512(2) 0.91969(17) 0.9156(2) 0.0433(8) Uani 1 1 d .
C1 C 0.8551(3) 0.6078(2) 0.7026(3) 0.0276(9) Uani 1 1 d .
C2 C 0.7006(3) 0.8540(2) 0.8811(3) 0.0311(9) Uani 1 1 d .
C3 C 0.8238(3) 0.6704(2) 0.7578(3) 0.0271(9) Uani 1 1 d .
C4 C 0.7491(3) 0.7262(2) 0.7029(3) 0.0331(10) Uani 1 1 d .
H4A H 0.7238 0.7250 0.6359 0.040 Uiso 1 1 calc R
C5 C 0.7093(3) 0.7850(2) 0.7429(3) 0.0358(10) Uani 1 1 d .
H5A H 0.6584 0.8216 0.7028 0.043 Uiso 1 1 calc R
C6 C 0.7449(3) 0.7888(2) 0.8407(3) 0.0264(9) Uani 1 1 d .
C7 C 0.8227(3) 0.7333(2) 0.9016(3) 0.0254(9) Uani 1 1 d .
C8 C 0.8608(3) 0.7357(3) 1.0033(3) 0.0394(11) Uani 1 1 d .
H8A H 0.8356 0.7755 1.0304 0.047 Uiso 1 1 calc R
C9 C 0.9334(3) 0.6812(3) 1.0622(3) 0.0486(12) Uani 1 1 d .
H9A H 0.9567 0.6834 1.1288 0.058 Uiso 1 1 calc R
C10 C 0.9728(3) 0.6219(3) 1.0230(3) 0.0484(12) Uani 1 1 d .
H10A H 1.0223 0.5845 1.0637 0.058 Uiso 1 1 calc R
C11 C 0.9394(3) 0.6182(3) 0.9248(3) 0.0378(10) Uani 1 1 d .
H11A H 0.9673 0.5786 0.9002 0.045 Uiso 1 1 calc R
C12 C 0.8637(3) 0.6729(2) 0.8606(3) 0.0254(9) Uani 1 1 d .
O5 O 1.05387(17) 0.37910(14) 0.54232(17) 0.0235(6) Uani 1 1 d .
O6 O 1.21086(19) 0.38352(16) 0.5656(2) 0.0375(7) Uani 1 1 d .
O7 O 1.2474(2) 0.06323(18) 0.9027(2) 0.0441(8) Uani 1 1 d .
O8 O 1.38350(18) 0.05782(15) 0.88224(17) 0.0271(6) Uani 1 1 d .
C13 C 1.1402(3) 0.3504(2) 0.5732(2) 0.0206(8) Uani 1 1 d .
C14 C 1.2965(3) 0.0799(2) 0.8589(2) 0.0223(8) Uani 1 1 d .
C15 C 1.1660(3) 0.2692(2) 0.6323(2) 0.0205(8) Uani 1 1 d .
C16 C 1.1435(3) 0.2649(2) 0.7072(3) 0.0300(9) Uani 1 1 d .
H16A H 1.1016 0.3056 0.7125 0.036 Uiso 1 1 calc R
C17 C 1.1831(3) 0.1997(2) 0.7762(3) 0.0305(9) Uani 1 1 d .
H17A H 1.1669 0.1982 0.8268 0.037 Uiso 1 1 calc R
C18 C 1.2448(3) 0.1380(2) 0.7716(2) 0.0223(8) Uani 1 1 d .
C19 C 1.2606(3) 0.1348(2) 0.6882(2) 0.0206(8) Uani 1 1 d .
C20 C 1.3143(3) 0.0679(2) 0.6725(3) 0.0278(9) Uani 1 1 d .
H20A H 1.3417 0.0246 0.7183 0.033 Uiso 1 1 calc R
C21 C 1.3264(3) 0.0659(2) 0.5916(3) 0.0365(10) Uani 1 1 d .
H21A H 1.3615 0.0213 0.5821 0.044 Uiso 1 1 calc R
C22 C 1.2860(3) 0.1312(3) 0.5224(3) 0.0383(10) Uani 1 1 d .
H22A H 1.2936 0.1286 0.4667 0.046 Uiso 1 1 calc R
C23 C 1.2361(3) 0.1980(2) 0.5349(3) 0.0315(9) Uani 1 1 d .
H23A H 1.2116 0.2414 0.4890 0.038 Uiso 1 1 calc R
C24 C 1.2212(2) 0.2015(2) 0.6186(2) 0.0212(8) Uani 1 1 d .
N1 N 0.6249(2) 0.54461(19) 0.4501(2) 0.0281(7) Uani 1 1 d .
C25 C 0.5552(3) 0.4867(3) 0.4148(3) 0.0389(10) Uani 1 1 d .
H25A H 0.5675 0.4282 0.4228 0.047 Uiso 1 1 calc R
N2 N 0.4641(2) 0.5206(2) 0.3656(3) 0.0404(9) Uani 1 1 d .
C26 C 0.4768(3) 0.6062(3) 0.3710(3) 0.0521(13) Uani 1 1 d .
H26A H 0.4269 0.6472 0.3434 0.063 Uiso 1 1 calc R
C27 C 0.5760(3) 0.6213(3) 0.4244(3) 0.0478(12) Uani 1 1 d .
H27A H 0.6058 0.6749 0.4408 0.057 Uiso 1 1 calc R
C28 C 0.3742(3) 0.4732(3) 0.3037(4) 0.0625(15) Uani 1 1 d .
H28A H 0.3168 0.5017 0.3024 0.075 Uiso 1 1 calc R
H28B H 0.3781 0.4161 0.3296 0.075 Uiso 1 1 calc R
C29 C 0.3612(5) 0.4671(4) 0.1992(4) 0.0878(14) Uani 1 1 d U
H29A H 0.3001 0.4363 0.1592 0.105 Uiso 1 1 calc R
H29B H 0.3543 0.5244 0.1730 0.105 Uiso 1 1 calc R
C30 C 0.4439(5) 0.4242(4) 0.1929(4) 0.0884(13) Uani 1 1 d U
H30A H 0.4464 0.3656 0.2145 0.106 Uiso 1 1 calc R
H30B H 0.5052 0.4517 0.2387 0.106 Uiso 1 1 calc R
C31 C 0.4437(5) 0.4216(4) 0.0950(4) 0.0864(14) Uani 1 1 d U
H31A H 0.4285 0.4782 0.0663 0.104 Uiso 1 1 calc R
H31B H 0.5096 0.4060 0.1049 0.104 Uiso 1 1 calc R
C32 C 0.3707(4) 0.3603(4) 0.0277(4) 0.0736(17) Uani 1 1 d .
H32A H 0.3038 0.3813 0.0079 0.088 Uiso 1 1 calc R
H32B H 0.3780 0.3059 0.0602 0.088 Uiso 1 1 calc R
C33 C 0.3605(4) 0.4042(3) -0.1329(4) 0.0600(14) Uani 1 1 d .
H33A H 0.3291 0.4567 -0.1394 0.072 Uiso 1 1 calc R
C34 C 0.3894(4) 0.3709(3) -0.1944(4) 0.0552(13) Uani 1 1 d .
H34A H 0.3812 0.3952 -0.2520 0.066 Uiso 1 1 calc R
N3 N 0.3852(3) 0.3478(2) -0.0591(3) 0.0515(10) Uani 1 1 d .
C35 C 0.4293(3) 0.2819(3) -0.0740(3) 0.0496(12) Uani 1 1 d .
H35A H 0.4537 0.2345 -0.0338 0.060 Uiso 1 1 calc R
N4 N 0.4334(3) 0.2942(2) -0.1563(3) 0.0489(9) Uani 1 1 d U
C36 C 0.4803(4) 0.2365(3) -0.1957(4) 0.0659(13) Uani 1 1 d U
H36A H 0.4811 0.1796 -0.1721 0.099 Uiso 1 1 calc R
H36B H 0.5474 0.2549 -0.1760 0.099 Uiso 1 1 calc R
H36C H 0.4434 0.2367 -0.2652 0.099 Uiso 1 1 calc R

loop_
_atom_site_aniso_label
_atom_site_aniso_U_11
_atom_site_aniso_U_22
_atom_site_aniso_U_33
_atom_site_aniso_U_23
_atom_site_aniso_U_13
_atom_site_aniso_U_12
Ni1 0.0208(3) 0.0172(2) 0.0199(3) -0.00072(19) 0.0121(2) -0.00087(19)
Ni2 0.0168(3) 0.0145(3) 0.0170(3) 0.0000(2) 0.0086(3) -0.0001(2)
O1W 0.0216(13) 0.0150(12) 0.0219(13) -0.0025(10) 0.0123(11) -0.0025(10)
O1 0.056(2) 0.060(2) 0.0316(18) -0.0184(15) 0.0111(17) 0.0227(16)
O2 0.0375(19) 0.067(2) 0.0425(18) -0.0222(16) 0.0109(16) 0.0214(16)
O3 0.048(2) 0.0324(17) 0.103(3) -0.0279(17) 0.057(2) -0.0127(14)
O4 0.0348(17) 0.0370(17) 0.068(2) -0.0250(15) 0.0327(16) -0.0095(14)
C1 0.025(2) 0.031(2) 0.032(2) -0.0090(18) 0.019(2) -0.0006(18)
C2 0.036(3) 0.024(2) 0.039(2) -0.0068(18) 0.023(2) -0.0013(18)
C3 0.031(2) 0.027(2) 0.030(2) -0.0079(17) 0.020(2) -0.0023(17)
C4 0.039(3) 0.035(2) 0.027(2) -0.0046(18) 0.017(2) 0.0049(19)
C5 0.036(3) 0.032(2) 0.040(3) -0.0004(19) 0.018(2) 0.0121(19)
C6 0.026(2) 0.022(2) 0.037(2) -0.0084(17) 0.020(2) -0.0006(16)
C7 0.023(2) 0.026(2) 0.032(2) -0.0104(17) 0.0168(19) -0.0046(16)
C8 0.040(3) 0.048(3) 0.035(2) -0.010(2) 0.021(2) 0.002(2)
C9 0.057(3) 0.060(3) 0.028(3) -0.005(2) 0.019(2) 0.004(2)
C10 0.046(3) 0.055(3) 0.035(3) 0.001(2) 0.011(2) 0.015(2)
C11 0.038(3) 0.038(2) 0.040(3) -0.008(2) 0.020(2) 0.010(2)
C12 0.023(2) 0.025(2) 0.034(2) -0.0059(17) 0.0175(19) -0.0020(16)
O5 0.0222(15) 0.0161(13) 0.0336(15) 0.0088(11) 0.0141(13) 0.0071(11)
O6 0.0256(16) 0.0330(16) 0.0590(19) 0.0199(14) 0.0240(15) 0.0069(12)
O7 0.0325(17) 0.059(2) 0.0462(18) 0.0346(15) 0.0229(15) 0.0155(14)
O8 0.0233(15) 0.0317(15) 0.0253(14) 0.0092(11) 0.0106(12) 0.0090(11)
C13 0.026(2) 0.0167(19) 0.0181(19) -0.0002(15) 0.0095(17) -0.0013(16)
C14 0.025(2) 0.0188(19) 0.021(2) 0.0046(15) 0.0094(18) -0.0018(16)
C15 0.019(2) 0.0180(19) 0.024(2) 0.0077(15) 0.0096(17) 0.0026(15)
C16 0.036(2) 0.029(2) 0.034(2) 0.0104(18) 0.024(2) 0.0150(18)
C17 0.036(2) 0.035(2) 0.028(2) 0.0133(18) 0.021(2) 0.0101(19)
C18 0.020(2) 0.0212(19) 0.024(2) 0.0079(16) 0.0093(17) 0.0017(15)
C19 0.019(2) 0.0171(18) 0.025(2) 0.0031(15) 0.0099(17) 0.0012(15)
C20 0.031(2) 0.021(2) 0.030(2) 0.0027(16) 0.0129(19) 0.0028(16)
C21 0.044(3) 0.025(2) 0.045(3) -0.0027(19) 0.024(2) 0.0105(19)
C22 0.049(3) 0.042(3) 0.033(2) 0.003(2) 0.027(2) 0.006(2)
C23 0.040(3) 0.030(2) 0.028(2) 0.0076(18) 0.019(2) 0.0055(19)
C24 0.018(2) 0.0206(19) 0.024(2) 0.0033(15) 0.0082(17) -0.0031(15)
N1 0.0233(18) 0.0287(18) 0.0354(19) 0.0007(15) 0.0164(16) -0.0002(15)
C25 0.033(3) 0.035(2) 0.049(3) -0.002(2) 0.019(2) -0.001(2)
N2 0.030(2) 0.047(2) 0.048(2) -0.0062(18) 0.0203(19) -0.0059(17)
C26 0.030(3) 0.051(3) 0.066(3) -0.008(3) 0.015(3) 0.012(2)
C27 0.035(3) 0.037(3) 0.064(3) -0.009(2) 0.018(3) 0.001(2)
C28 0.034(3) 0.088(4) 0.066(4) -0.016(3) 0.024(3) -0.022(3)
C29 0.076(3) 0.111(3) 0.072(3) -0.020(3) 0.030(3) -0.018(3)
C30 0.081(3) 0.112(3) 0.070(2) -0.018(2) 0.033(2) -0.017(2)
C31 0.082(3) 0.112(3) 0.066(3) -0.016(3) 0.035(3) -0.020(3)
C32 0.084(4) 0.078(4) 0.065(4) 0.003(3) 0.039(4) -0.022(3)
C33 0.078(4) 0.035(3) 0.070(4) 0.017(3) 0.037(3) 0.021(3)
C34 0.056(3) 0.049(3) 0.058(3) 0.011(3) 0.025(3) 0.010(3)
N3 0.064(3) 0.037(2) 0.057(3) -0.001(2) 0.031(2) 0.003(2)
C35 0.043(3) 0.038(3) 0.047(3) 0.000(2) 0.004(2) 0.000(2)
N4 0.038(2) 0.041(2) 0.064(3) -0.0166(19) 0.0203(19) 0.0010(17)
C36 0.046(3) 0.061(3) 0.083(3) -0.025(2) 0.024(2) 0.000(2)

loop_
_atom_type_symbol
_atom_type_description
_atom_type_scat_dispersion_real
_atom_type_scat_dispersion_imag
_atom_type_scat_source
C C 0.0033 0.0016 'International Tables Vol C Tables 4.2.6.8 and 6.1.1.4'
H H 0.0000 0.0000 'International Tables Vol C Tables 4.2.6.8 and 6.1.1.4'
N N 0.0061 0.0033 'International Tables Vol C Tables 4.2.6.8 and 6.1.1.4'
O O 0.0106 0.0060 'International Tables Vol C Tables 4.2.6.8 and 6.1.1.4'
Ni Ni 0.3393 1.1124 'International Tables Vol C Tables 4.2.6.8 and 6.1.1.4'

loop_
_geom_angle_atom_site_label_1
_geom_angle_atom_site_label_2
_geom_angle_atom_site_label_3
_geom_angle
_geom_angle_site_symmetry_1
_geom_angle_site_symmetry_3
O1 Ni1 O7 176.26(13) . 4_565
O1 Ni1 O6 86.98(12) . 3_766
O7 Ni1 O6 90.25(12) 4_565 3_766
O1 Ni1 O4 93.94(13) . 2_646
O7 Ni1 O4 88.64(12) 4_565 2_646
O6 Ni1 O4 175.69(11) 3_766 2_646
O1 Ni1 N1 88.46(12) . .
O7 Ni1 N1 88.94(12) 4_565 .
O6 Ni1 N1 88.16(11) 3_766 .
O4 Ni1 N1 87.66(11) 2_646 .
O1 Ni1 O1W 90.08(10) . .
O7 Ni1 O1W 92.69(10) 4_565 .
O6 Ni1 O1W 95.76(9) 3_766 .
O4 Ni1 O1W 88.46(10) 2_646 .
N1 Ni1 O1W 175.75(10) . .
O5 Ni2 O5 180.000(1) . 3_766
O5 Ni2 O8 94.00(10) . 2_756
O5 Ni2 O8 86.00(10) 3_766 2_756
O5 Ni2 O8 86.00(10) . 4_565
O5 Ni2 O8 94.00(10) 3_766 4_565
O8 Ni2 O8 180.000(1) 2_756 4_565
O5 Ni2 O1W 86.87(8) . .
O5 Ni2 O1W 93.13(8) 3_766 .
O8 Ni2 O1W 87.68(9) 2_756 .
O8 Ni2 O1W 92.32(9) 4_565 .
O5 Ni2 O1W 93.13(8) . 3_766
O5 Ni2 O1W 86.87(8) 3_766 3_766
O8 Ni2 O1W 92.32(9) 2_756 3_766
O8 Ni2 O1W 87.68(9) 4_565 3_766
O1W Ni2 O1W 180.000(1) . 3_766
Ni2 O1W Ni1 113.56(10) . .
Ni2 O1W H1WA 108.9 . .
Ni1 O1W H1WA 108.9 . .
Ni2 O1W H1WB 108.9 . .
Ni1 O1W H1WB 108.9 . .
H1WA O1W H1WB 107.7 . .
C1 O1 Ni1 132.4(3) . .
C2 O4 Ni1 128.4(2) . 2_656
O2 C1 O1 124.8(3) . .
O2 C1 C3 122.0(4) . .
O1 C1 C3 113.2(3) . .
O4 C2 O3 126.7(3) . .
O4 C2 C6 115.8(3) . .
O3 C2 C6 117.5(3) . .
C4 C3 C12 118.6(3) . .
C4 C3 C1 116.3(3) . .
C12 C3 C1 125.1(3) . .
C3 C4 C5 122.9(4) . .
C3 C4 H4A 118.5 . .
C5 C4 H4A 118.5 . .
C6 C5 C4 120.1(4) . .
C6 C5 H5A 120.0 . .
C4 C5 H5A 120.0 . .
C5 C6 C7 119.8(3) . .
C5 C6 C2 118.4(3) . .
C7 C6 C2 121.8(3) . .
C8 C7 C6 121.0(3) . .
C8 C7 C12 118.8(4) . .
C6 C7 C12 120.2(3) . .
C9 C8 C7 121.5(4) . .
C9 C8 H8A 119.3 . .
C7 C8 H8A 119.3 . .
C8 C9 C10 120.1(4) . .
C8 C9 H9A 120.0 . .
C10 C9 H9A 120.0 . .
C11 C10 C9 120.6(4) . .
C11 C10 H10A 119.7 . .
C9 C10 H10A 119.7 . .
C10 C11 C12 121.6(4) . .
C10 C11 H11A 119.2 . .
C12 C11 H11A 119.2 . .
C11 C12 C3 124.1(3) . .
C11 C12 C7 117.5(3) . .
C3 C12 C7 118.4(3) . .
C13 O5 Ni2 130.3(2) . .
C13 O6 Ni1 135.2(2) . 3_766
C14 O7 Ni1 131.1(2) . 4_666
C14 O8 Ni2 137.0(2) . 2_746
O6 C13 O5 127.4(3) . .
O6 C13 C15 114.8(3) . .
O5 C13 C15 117.7(3) . .
O8 C14 O7 127.2(3) . .
O8 C14 C18 117.6(3) . .
O7 C14 C18 115.1(3) . .
C16 C15 C24 119.4(3) . .
C16 C15 C13 117.9(3) . .
C24 C15 C13 122.4(3) . .
C15 C16 C17 120.5(3) . .
C15 C16 H16A 119.8 . .
C17 C16 H16A 119.8 . .
C18 C17 C16 122.1(3) . .
C18 C17 H17A 119.0 . .
C16 C17 H17A 119.0 . .
C17 C18 C19 118.8(3) . .
C17 C18 C14 117.1(3) . .
C19 C18 C14 124.1(3) . .
C20 C19 C24 118.8(3) . .
C20 C19 C18 122.5(3) . .
C24 C19 C18 118.7(3) . .
C21 C20 C19 121.1(3) . .
C21 C20 H20A 119.5 . .
C19 C20 H20A 119.5 . .
C20 C21 C22 119.9(4) . .
C20 C21 H21A 120.1 . .
C22 C21 H21A 120.1 . .
C23 C22 C21 121.6(4) . .
C23 C22 H22A 119.2 . .
C21 C22 H22A 119.2 . .
C22 C23 C24 119.9(3) . .
C22 C23 H23A 120.1 . .
C24 C23 H23A 120.1 . .
C19 C24 C15 119.9(3) . .
C19 C24 C23 118.8(3) . .
C15 C24 C23 121.4(3) . .
C25 N1 C27 105.3(3) . .
C25 N1 Ni1 124.0(3) . .
C27 N1 Ni1 130.1(3) . .
N1 C25 N2 112.6(4) . .
N1 C25 H25A 123.7 . .
N2 C25 H25A 123.7 . .
C25 N2 C26 106.2(4) . .
C25 N2 C28 125.2(4) . .
C26 N2 C28 127.5(4) . .
N2 C26 C27 107.2(4) . .
N2 C26 H26A 126.4 . .
C27 C26 H26A 126.4 . .
C26 C27 N1 108.8(4) . .
C26 C27 H27A 125.6 . .
N1 C27 H27A 125.6 . .
N2 C28 C29 110.5(4) . .
N2 C28 H28A 109.6 . .
C29 C28 H28A 109.6 . .
N2 C28 H28B 109.6 . .
C29 C28 H28B 109.6 . .
H28A C28 H28B 108.1 . .
C30 C29 C28 114.0(5) . .
C30 C29 H29A 108.8 . .
C28 C29 H29A 108.8 . .
C30 C29 H29B 108.8 . .
C28 C29 H29B 108.8 . .
H29A C29 H29B 107.7 . .
C29 C30 C31 118.5(6) . .
C29 C30 H30A 107.7 . .
C31 C30 H30A 107.7 . .
C29 C30 H30B 107.7 . .
C31 C30 H30B 107.7 . .
H30A C30 H30B 107.1 . .
C32 C31 C30 112.5(5) . .
C32 C31 H31A 109.1 . .
C30 C31 H31A 109.1 . .
C32 C31 H31B 109.1 . .
C30 C31 H31B 109.1 . .
H31A C31 H31B 107.8 . .
C31 C32 N3 110.9(4) . .
C31 C32 H32A 109.5 . .
N3 C32 H32A 109.5 . .
C31 C32 H32B 109.5 . .
N3 C32 H32B 109.5 . .
H32A C32 H32B 108.1 . .
C34 C33 N3 107.7(4) . .
C34 C33 H33A 126.2 . .
N3 C33 H33A 126.2 . .
C33 C34 N4 106.7(4) . .
C33 C34 H34A 126.6 . .
N4 C34 H34A 126.6 . .
C35 N3 C33 108.8(4) . .
C35 N3 C32 124.9(4) . .
C33 N3 C32 126.2(4) . .
N3 C35 N4 108.5(4) . .
N3 C35 H35A 125.7 . .
N4 C35 H35A 125.7 . .
C35 N4 C34 108.3(4) . .
C35 N4 C36 125.0(4) . .
C34 N4 C36 126.7(4) . .
N4 C36 H36A 109.5 . .
N4 C36 H36B 109.5 . .
H36A C36 H36B 109.5 . .
N4 C36 H36C 109.5 . .
H36A C36 H36C 109.5 . .
H36B C36 H36C 109.5 . .

loop_
_geom_bond_atom_site_label_1
_geom_bond_atom_site_label_2
_geom_bond_distance
_geom_bond_site_symmetry_2
Ni1 O1 2.007(3) .
Ni1 O7 2.016(2) 4_565
Ni1 O6 2.038(2) 3_766
Ni1 O4 2.046(3) 2_646
Ni1 N1 2.055(3) .
Ni1 O1W 2.129(2) .
Ni2 O5 2.043(2) .
Ni2 O5 2.043(2) 3_766
Ni2 O8 2.071(2) 2_756
Ni2 O8 2.071(2) 4_565
Ni2 O1W 2.085(2) .
Ni2 O1W 2.085(2) 3_766
O1W H1WA 0.9700 .
O1W H1WB 0.9700 .
O1 C1 1.233(4) .
O2 C1 1.229(4) .
O3 C2 1.246(4) .
O4 C2 1.245(4) .
O4 Ni1 2.046(3) 2_656
C1 C3 1.520(5) .
C2 C6 1.510(5) .
C3 C4 1.369(5) .
C3 C12 1.428(5) .
C4 C5 1.398(5) .
C4 H4A 0.9300 .
C5 C6 1.362(5) .
C5 H5A 0.9300 .
C6 C7 1.416(5) .
C7 C8 1.414(5) .
C7 C12 1.435(4) .
C8 C9 1.356(6) .
C8 H8A 0.9300 .
C9 C10 1.390(5) .
C9 H9A 0.9300 .
C10 C11 1.372(6) .
C10 H10A 0.9300 .
C11 C12 1.408(5) .
C11 H11A 0.9300 .
O5 C13 1.249(4) .
O6 C13 1.246(4) .
O6 Ni1 2.038(2) 3_766
O7 C14 1.251(4) .
O7 Ni1 2.016(2) 4_666
O8 C14 1.243(4) .
O8 Ni2 2.071(2) 2_746
C13 C15 1.509(4) .
C14 C18 1.517(5) .
C15 C16 1.364(4) .
C15 C24 1.426(5) .
C16 C17 1.399(5) .
C16 H16A 0.9300 .
C17 C18 1.370(5) .
C17 H17A 0.9300 .
C18 C19 1.431(5) .
C19 C20 1.416(5) .
C19 C24 1.421(4) .
C20 C21 1.359(5) .
C20 H20A 0.9300 .
C21 C22 1.402(5) .
C21 H21A 0.9300 .
C22 C23 1.357(5) .
C22 H22A 0.9300 .
C23 C24 1.427(5) .
C23 H23A 0.9300 .
N1 C25 1.303(5) .
N1 C27 1.368(5) .
C25 N2 1.339(5) .
C25 H25A 0.9300 .
N2 C26 1.349(5) .
N2 C28 1.455(5) .
C26 C27 1.359(6) .
C26 H26A 0.9300 .
C27 H27A 0.9300 .
C28 C29 1.551(7) .
C28 H28A 0.9700 .
C28 H28B 0.9700 .
C29 C30 1.467(7) .
C29 H29A 0.9700 .
C29 H29B 0.9700 .
C30 C31 1.526(7) .
C30 H30A 0.9700 .
C30 H30B 0.9700 .
C31 C32 1.471(7) .
C31 H31A 0.9700 .
C31 H31B 0.9700 .
C32 N3 1.482(6) .
C32 H32A 0.9700 .
C32 H32B 0.9700 .
C33 C34 1.332(6) .
C33 N3 1.358(5) .
C33 H33A 0.9300 .
C34 N4 1.368(5) .
C34 H34A 0.9300 .
N3 C35 1.307(5) .
C35 N4 1.328(5) .
C35 H35A 0.9300 .
N4 C36 1.452(5) .
C36 H36A 0.9600 .
C36 H36B 0.9600 .
C36 H36C 0.9600 .
